data_7123810
loop_
_publ_author_name
'Frederic Rivals'
'Alexander Steiner'

_publ_section_title
;
 Triprotic 2,4,6-tris-organoamino-1,3,5-triazenes as precursor to
 multi-site triazenate ligands
;
_journal_name_full 'Chemical Communications'
_journal_page_first 2104
_journal_page_last 2105
_journal_paper_doi 10.1039/B105435J
_journal_volume 20
_journal_year 2001
_chemical_formula_sum 'C76 H96 F6 Li4 N12 O7'
_chemical_formula_weight 1431.41
_space_group_IT_number 2
_space_group_name_Hall '-P 1'
_space_group_name_H-M_alt 'P -1'
_symmetry_cell_setting triclinic
_symmetry_space_group_name_H-M 'P -1'
_atom_sites_solution_hydrogens geom
_atom_sites_solution_primary direct
_atom_sites_solution_secondary difmap
_cell_angle_alpha 68.66(3)
_cell_angle_beta 72.98(5)
_cell_angle_gamma 79.06(5)
_cell_formula_units_Z 1
_cell_length_a 10.121(6)
_cell_length_b 14.415(3)
_cell_length_c 15.282(3)
_cell_measurement_temperature 200(2)
_cell_volume 1977.0(14)
_computing_structure_refinement 'SHELXL-97 (Sheldrick, 1997)'
_computing_structure_solution 'SHELXS-97 (Sheldrick, 1990)'
_diffrn_ambient_temperature 200(2)
_diffrn_measured_fraction_theta_full 0.953
_diffrn_measured_fraction_theta_max 0.953
_diffrn_measurement_device_type 'Stoe IPDS'
_diffrn_measurement_method '\w oscillation'
_diffrn_radiation_monochromator graphite
_diffrn_radiation_source 'fine-focus sealed tube'
_diffrn_radiation_type MoK\a
_diffrn_radiation_wavelength 0.71073
_diffrn_reflns_av_R_equivalents 0.1602
_diffrn_reflns_av_sigmaI/netI 0.1921
_diffrn_reflns_limit_h_max 9
_diffrn_reflns_limit_h_min -9
_diffrn_reflns_limit_k_max 13
_diffrn_reflns_limit_k_min -13
_diffrn_reflns_limit_l_max 14
_diffrn_reflns_limit_l_min -14
_diffrn_reflns_number 7579
_diffrn_reflns_theta_full 20.00
_diffrn_reflns_theta_max 20.00
_diffrn_reflns_theta_min 4.10
_exptl_absorpt_coefficient_mu 0.087
_exptl_crystal_colour colourless
_exptl_crystal_density_diffrn 1.202
_exptl_crystal_density_method 'not measured'
_exptl_crystal_description plate
_exptl_crystal_F_000 758
_exptl_crystal_size_max 0.2
_exptl_crystal_size_mid 0.2
_exptl_crystal_size_min 0.1
_refine_diff_density_max 0.322
_refine_diff_density_min -0.234
_refine_diff_density_rms 0.064
_refine_ls_extinction_method none
_refine_ls_goodness_of_fit_ref 0.909
_refine_ls_hydrogen_treatment mixed
_refine_ls_matrix_type full
_refine_ls_number_parameters 459
_refine_ls_number_reflns 3514
_refine_ls_number_restraints 742
_refine_ls_restrained_S_all 0.873
_refine_ls_R_factor_all 0.1630
_refine_ls_R_factor_gt 0.0947
_refine_ls_shift/su_max 0.000
_refine_ls_shift/su_mean 0.000
_refine_ls_structure_factor_coef Fsqd
_refine_ls_weighting_details 'w=1/[\s^2^(Fo^2^)+(0.0817P)^2^+0.0000P] where P=(Fo^2^+2Fc^2^)/3'
_refine_ls_weighting_scheme calc
_refine_ls_wR_factor_gt 0.2013
_refine_ls_wR_factor_ref 0.2311
_reflns_number_gt 1529
_reflns_number_total 3514
_reflns_threshold_expression >2sigma(I)
_cod_data_source_file Chem-Comm-2001-20-2104.cif
_cod_data_source_block B105435J
_cod_depositor_comments
;
The following automatic conversions were performed:

data item '_refine_ls_weighting_scheme' value 'calc
w=1/[\s^2^(Fo^2^)+(0.0817P)^2^+0.0000P] where P=(Fo^2^+2Fc^2^)/3' was
changed to 'calc'. A new data item '_refine_ls_weighting_details' was
created with the value set to
'w=1/[\s^2^(Fo^2^)+(0.0817P)^2^+0.0000P] where P=(Fo^2^+2Fc^2^)/3'.

Automatic conversion script
Id: cif_fix_values 6909 2019-04-08 15:41:33Z antanas 
;
_cod_original_cell_volume 1977.0(13)
_cod_original_sg_symbol_H-M P-1
_cod_database_code 7123810
_disorder_refine_details
;
C-positions of coordinated thf molecules were split in two positions and
refined with one occupancy factor per thf molecule using similar-distance
and similar-U restraints. The non-coordinated thf and hexane molecules
are located on inversion centres, where they are disordered over two
positions. Both were refined using similar-distance and similar-U
restraints. Non-disordered non-H-atoms were refined anisotropically.
Disordered non-H-atoms were refined isotropically.
;

loop_
_symmetry_equiv_pos_as_xyz
'x, y, z'
'-x, -y, -z'

loop_
_atom_site_label
_atom_site_type_symbol
_atom_site_fract_x
_atom_site_fract_y
_atom_site_fract_z
_atom_site_U_iso_or_equiv
_atom_site_adp_type
_atom_site_occupancy
_atom_site_calc_flag
_atom_site_refinement_flags
_atom_site_disorder_assembly
_atom_site_disorder_group
N1 N -0.1442(7) 0.3727(4) 1.1192(5) 0.0574(18) Uani 1 d U . .
N2 N -0.1329(6) 0.2572(5) 1.0377(5) 0.0558(18) Uani 1 d U . .
N3 N -0.2987(6) 0.2423(5) 1.1885(5) 0.0567(17) Uani 1 d U . .
C1 C -0.0913(8) 0.3363(6) 1.0456(6) 0.055(2) Uani 1 d U . .
C2 C -0.2392(8) 0.2132(6) 1.1107(7) 0.055(2) Uani 1 d U . .
C3 C -0.2494(8) 0.3228(6) 1.1868(6) 0.059(2) Uani 1 d U . .
N10 N 0.0111(6) 0.3897(4) 0.9780(5) 0.0532(17) Uani 1 d U . .
N20 N -0.2771(6) 0.1396(5) 1.0925(5) 0.0622(19) Uani 1 d U . .
N30 N -0.3050(7) 0.3586(5) 1.2631(5) 0.070(2) Uani 1 d U . .
H30 H -0.2649 0.4088 1.2609 0.084 Uiso 1 calc R . .
Li1 Li 0.0092(12) 0.4577(9) 1.0947(11) 0.069(4) Uani 1 d . . .
Li2 Li -0.1871(14) 0.1920(10) 0.9516(11) 0.075(4) Uani 1 d . . .
F1 F 0.0728(4) 0.4911(3) 0.7825(3) 0.0673(13) Uani 1 d U . .
F2 F -0.4439(5) 0.0753(4) 1.0228(5) 0.0966(17) Uani 1 d U . .
F3 F -0.3600(6) 0.4445(4) 1.3969(4) 0.114(2) Uani 1 d U . .
C11 C 0.0995(7) 0.3434(6) 0.9131(7) 0.053(2) Uani 1 d U . .
C12 C 0.1357(7) 0.3945(6) 0.8138(7) 0.058(2) Uani 1 d U . .
C13 C 0.2223(8) 0.3563(6) 0.7457(6) 0.066(2) Uani 1 d U . .
H13 H 0.2385 0.3942 0.6787 0.079 Uiso 1 calc R . .
C14 C 0.2868(9) 0.2590(7) 0.7779(8) 0.080(3) Uani 1 d U . .
H14 H 0.3500 0.2303 0.7329 0.096 Uiso 1 calc R . .
C15 C 0.2568(8) 0.2050(6) 0.8771(8) 0.074(3) Uani 1 d U . .
H15 H 0.3001 0.1393 0.8999 0.089 Uiso 1 calc R . .
C16 C 0.1660(7) 0.2464(5) 0.9405(6) 0.061(2) Uani 1 d U . .
H16 H 0.1463 0.2076 1.0073 0.073 Uiso 1 calc R . .
C21 C -0.3818(8) 0.0782(6) 1.1597(8) 0.064(2) Uani 1 d U . .
C22 C -0.4622(9) 0.0424(6) 1.1226(9) 0.071(3) Uani 1 d U . .
C23 C -0.5621(9) -0.0254(7) 1.1800(11) 0.090(3) Uani 1 d U . .
H23 H -0.6127 -0.0498 1.1508 0.108 Uiso 1 calc R . .
C24 C -0.5845(11) -0.0550(8) 1.2766(10) 0.100(4) Uani 1 d U . .
H24 H -0.6547 -0.0979 1.3173 0.120 Uiso 1 calc R . .
C25 C -0.5033(10) -0.0215(7) 1.3160(8) 0.090(3) Uani 1 d U . .
H25 H -0.5179 -0.0442 1.3845 0.107 Uiso 1 calc R . .
C26 C -0.4027(9) 0.0429(7) 1.2612(8) 0.078(3) Uani 1 d U . .
H26 H -0.3484 0.0630 1.2912 0.093 Uiso 1 calc R . .
C31 C -0.4140(9) 0.3277(7) 1.3424(7) 0.063(2) Uani 1 d U . .
C32 C -0.4429(10) 0.3729(7) 1.4110(8) 0.079(3) Uani 1 d U . .
C33 C -0.5427(12) 0.3520(8) 1.4942(8) 0.104(3) Uani 1 d U . .
H33 H -0.5528 0.3843 1.5403 0.124 Uiso 1 calc R . .
C34 C -0.6326(11) 0.2791(9) 1.5100(8) 0.105(3) Uani 1 d U . .
H34 H -0.7067 0.2624 1.5663 0.126 Uiso 1 calc R . .
C35 C -0.6084(10) 0.2346(8) 1.4418(8) 0.094(3) Uani 1 d U . .
H35 H -0.6678 0.1862 1.4516 0.113 Uiso 1 calc R . .
C36 C -0.5029(9) 0.2557(7) 1.3597(7) 0.074(2) Uani 1 d U . .
H36 H -0.4898 0.2218 1.3144 0.089 Uiso 1 calc R . .
O1 O 0.1862(5) 0.4021(4) 1.1241(4) 0.0837(18) Uani 1 d DU . .
C41 C 0.3089(12) 0.3889(11) 1.0529(10) 0.082(5) Uiso 0.71(2) d PDU A 1
H41A H 0.3706 0.4416 1.0367 0.098 Uiso 0.71(2) calc PR A 1
H41B H 0.2848 0.3937 0.9930 0.098 Uiso 0.71(2) calc PR A 1
C42 C 0.3809(15) 0.2879(12) 1.0935(10) 0.102(5) Uiso 0.71(2) d PDU A 1
H42A H 0.4075 0.2518 1.0459 0.122 Uiso 0.71(2) calc PR A 1
H42B H 0.4657 0.2944 1.1098 0.122 Uiso 0.71(2) calc PR A 1
C43 C 0.2860(18) 0.2367(10) 1.1770(10) 0.099(5) Uiso 0.71(2) d PDU A 1
H43A H 0.3339 0.1972 1.2289 0.119 Uiso 0.71(2) calc PR A 1
H43B H 0.2403 0.1907 1.1629 0.119 Uiso 0.71(2) calc PR A 1
C44 C 0.1821(17) 0.3136(10) 1.2075(9) 0.107(6) Uiso 0.71(2) d PDU A 1
H44A H 0.0883 0.2898 1.2318 0.128 Uiso 0.71(2) calc PR A 1
H44B H 0.2048 0.3278 1.2599 0.128 Uiso 0.71(2) calc PR A 1
C41' C 0.312(2) 0.419(3) 1.0462(19) 0.102(13) Uiso 0.29(2) d PDU A 2
H41C H 0.3398 0.4867 1.0310 0.122 Uiso 0.29(2) calc PR A 2
H41D H 0.2964 0.4146 0.9871 0.122 Uiso 0.29(2) calc PR A 2
C42' C 0.426(2) 0.341(3) 1.079(2) 0.102(12) Uiso 0.29(2) d PDU A 2
H42C H 0.4745 0.3103 1.0281 0.122 Uiso 0.29(2) calc PR A 2
H42D H 0.4941 0.3706 1.0932 0.122 Uiso 0.29(2) calc PR A 2
C43' C 0.358(3) 0.2705(19) 1.1618(19) 0.065(10) Uiso 0.29(2) d PDU A 2
H43C H 0.4181 0.2400 1.2078 0.078 Uiso 0.29(2) calc PR A 2
H43D H 0.3324 0.2169 1.1455 0.078 Uiso 0.29(2) calc PR A 2
C44' C 0.230(3) 0.328(3) 1.2045(14) 0.125(13) Uiso 0.29(2) d PDU A 2
H44C H 0.1568 0.2826 1.2446 0.150 Uiso 0.29(2) calc PR A 2
H44D H 0.2523 0.3595 1.2455 0.150 Uiso 0.29(2) calc PR A 2
O2 O -0.0917(7) 0.1101(4) 0.8744(4) 0.0903(19) Uani 1 d DU . .
C51 C -0.0403(19) 0.1613(9) 0.7723(9) 0.069(5) Uiso 0.59(2) d PDU B 1
H51A H 0.0128 0.2169 0.7623 0.083 Uiso 0.59(2) calc PR B 1
H51B H -0.1182 0.1890 0.7406 0.083 Uiso 0.59(2) calc PR B 1
C52 C 0.052(2) 0.0852(12) 0.7310(11) 0.095(6) Uiso 0.59(2) d PDU B 1
H52A H 0.0511 0.1000 0.6626 0.114 Uiso 0.59(2) calc PR B 1
H52B H 0.1485 0.0811 0.7356 0.114 Uiso 0.59(2) calc PR B 1
C53 C -0.011(2) -0.0038(12) 0.7920(12) 0.086(6) Uiso 0.59(2) d PDU B 1
H53A H 0.0552 -0.0636 0.7910 0.103 Uiso 0.59(2) calc PR B 1
H53B H -0.0932 -0.0092 0.7720 0.103 Uiso 0.59(2) calc PR B 1
C54 C -0.053(2) 0.0078(9) 0.8905(11) 0.084(6) Uiso 0.59(2) d PDU B 1
H54A H -0.1313 -0.0319 0.9327 0.100 Uiso 0.59(2) calc PR B 1
H54B H 0.0261 -0.0146 0.9217 0.100 Uiso 0.59(2) calc PR B 1
C51' C -0.100(3) 0.0033(10) 0.9066(14) 0.075(8) Uiso 0.41(2) d PDU B 2
H51C H -0.1958 -0.0134 0.9410 0.090 Uiso 0.41(2) calc PR B 2
H51D H -0.0382 -0.0323 0.9510 0.090 Uiso 0.41(2) calc PR B 2
C52' C -0.053(3) -0.0256(14) 0.8171(16) 0.074(8) Uiso 0.41(2) d PDU B 2
H52C H 0.0194 -0.0827 0.8239 0.088 Uiso 0.41(2) calc PR B 2
H52D H -0.1321 -0.0444 0.8031 0.088 Uiso 0.41(2) calc PR B 2
C53' C 0.001(4) 0.0616(18) 0.7421(14) 0.115(10) Uiso 0.41(2) d PDU B 2
H53C H -0.0666 0.0972 0.7024 0.139 Uiso 0.41(2) calc PR B 2
H53D H 0.0886 0.0435 0.6994 0.139 Uiso 0.41(2) calc PR B 2
C54' C 0.026(3) 0.126(2) 0.7936(16) 0.104(9) Uiso 0.41(2) d PDU B 2
H54C H 0.1137 0.1037 0.8143 0.125 Uiso 0.41(2) calc PR B 2
H54D H 0.0263 0.1976 0.7525 0.125 Uiso 0.41(2) calc PR B 2
O3 O -0.2782(6) 0.2998(4) 0.8634(5) 0.098(2) Uani 1 d DU . .
C61 C -0.289(2) 0.3975(10) 0.8666(19) 0.084(7) Uiso 0.49(2) d PDU C 1
H61A H -0.1974 0.4245 0.8383 0.101 Uiso 0.49(2) calc PR C 1
H61B H -0.3212 0.3967 0.9346 0.101 Uiso 0.49(2) calc PR C 1
C62 C -0.391(2) 0.4619(10) 0.8100(19) 0.092(7) Uiso 0.49(2) d PDU C 1
H62A H -0.4558 0.5035 0.8465 0.110 Uiso 0.49(2) calc PR C 1
H62B H -0.3417 0.5068 0.7471 0.110 Uiso 0.49(2) calc PR C 1
C63 C -0.463(2) 0.3980(11) 0.7952(19) 0.094(7) Uiso 0.49(2) d PDU C 1
H63A H -0.4506 0.4119 0.7250 0.113 Uiso 0.49(2) calc PR C 1
H63B H -0.5635 0.4072 0.8253 0.113 Uiso 0.49(2) calc PR C 1
C64 C -0.4050(17) 0.2935(10) 0.8413(16) 0.063(6) Uiso 0.49(2) d PDU C 1
H64A H -0.4724 0.2596 0.9014 0.076 Uiso 0.49(2) calc PR C 1
H64B H -0.3857 0.2546 0.7965 0.076 Uiso 0.49(2) calc PR C 1
C61' C -0.234(2) 0.3997(10) 0.8142(16) 0.081(6) Uiso 0.51(2) d PDU C 2
H61C H -0.1410 0.3975 0.7699 0.097 Uiso 0.51(2) calc PR C 2
H61D H -0.2299 0.4299 0.8619 0.097 Uiso 0.51(2) calc PR C 2
C62' C -0.338(2) 0.4604(11) 0.7579(18) 0.090(7) Uiso 0.51(2) d PDU C 2
H62C H -0.4106 0.4969 0.7963 0.108 Uiso 0.51(2) calc PR C 2
H62D H -0.2928 0.5095 0.6966 0.108 Uiso 0.51(2) calc PR C 2
C63' C -0.397(2) 0.3912(13) 0.7394(17) 0.103(8) Uiso 0.51(2) d PDU C 2
H63C H -0.3634 0.3970 0.6701 0.124 Uiso 0.51(2) calc PR C 2
H63D H -0.4991 0.4038 0.7551 0.124 Uiso 0.51(2) calc PR C 2
C64' C -0.353(3) 0.2884(12) 0.8018(18) 0.114(8) Uiso 0.51(2) d PDU C 2
H64C H -0.4356 0.2521 0.8416 0.137 Uiso 0.51(2) calc PR C 2
H64D H -0.2931 0.2496 0.7607 0.137 Uiso 0.51(2) calc PR C 2
O1T O -0.010(5) 0.573(4) 0.434(4) 0.356(19) Uiso 0.50 d PDU D -1
C1T C -0.002(7) 0.472(5) 0.435(5) 0.35(3) Uiso 0.50 d PDU D -1
H1T1 H 0.0960 0.4437 0.4218 0.421 Uiso 0.50 calc PR D -1
H1T2 H -0.0430 0.4706 0.3836 0.421 Uiso 0.50 calc PR D -1
C2T C -0.080(7) 0.410(4) 0.532(7) 0.40(3) Uiso 0.50 d PDU D -1
H2T1 H -0.1648 0.3895 0.5269 0.476 Uiso 0.50 calc PR D -1
H2T2 H -0.0216 0.3496 0.5601 0.476 Uiso 0.50 calc PR D -1
C3T C -0.115(7) 0.473(6) 0.589(4) 0.44(3) Uiso 0.50 d PDU D -1
H3T1 H -0.0979 0.4361 0.6539 0.531 Uiso 0.50 calc PR D -1
H3T2 H -0.2142 0.4990 0.5967 0.531 Uiso 0.50 calc PR D -1
C4T C -0.022(7) 0.557(5) 0.534(5) 0.38(3) Uiso 0.50 d PDU D -1
H4T1 H -0.0644 0.6179 0.5507 0.460 Uiso 0.50 calc PR D -1
H4T2 H 0.0697 0.5373 0.5494 0.460 Uiso 0.50 calc PR D -1
C1H C -1.108(5) 0.206(3) 1.493(3) 0.260(18) Uiso 0.50 d PDU E -1
H1H1 H -1.1622 0.2700 1.4942 0.390 Uiso 0.50 calc PR E -1
H1H2 H -1.0232 0.2193 1.4403 0.390 Uiso 0.50 calc PR E -1
H1H3 H -1.0827 0.1717 1.5548 0.390 Uiso 0.50 calc PR E -1
C2H C -1.191(5) 0.144(3) 1.476(4) 0.29(2) Uiso 0.50 d PDU E -1
H2H1 H -1.2191 0.1845 1.4159 0.345 Uiso 0.50 calc PR E -1
H2H2 H -1.2763 0.1363 1.5293 0.345 Uiso 0.50 calc PR E -1
C3H C -1.144(7) 0.044(3) 1.469(3) 0.36(2) Uiso 0.50 d PDU E -1
H3H1 H -1.2100 0.0279 1.4400 0.435 Uiso 0.50 calc PR E -1
H3H2 H -1.0530 0.0475 1.4212 0.435 Uiso 0.50 calc PR E -1
C4H C -1.130(5) -0.042(4) 1.555(4) 0.40(2) Uiso 0.50 d PDU E -1
H4H1 H -1.2260 -0.0613 1.5878 0.476 Uiso 0.50 calc PR E -1
H4H2 H -1.1052 -0.0135 1.5976 0.476 Uiso 0.50 calc PR E -1
C5H C -1.043(4) -0.137(3) 1.565(3) 0.249(16) Uiso 0.50 d PDU E -1
H5H1 H -1.0056 -0.1435 1.4992 0.299 Uiso 0.50 calc PR E -1
H5H2 H -1.1026 -0.1924 1.6040 0.299 Uiso 0.50 calc PR E -1
C6H C -0.925(5) -0.151(3) 1.609(3) 0.237(17) Uiso 0.50 d PDU E -1
H6H1 H -0.8721 -0.2154 1.6100 0.356 Uiso 0.50 calc PR E -1
H6H2 H -0.9607 -0.1486 1.6750 0.356 Uiso 0.50 calc PR E -1
H6H3 H -0.8645 -0.0969 1.5702 0.356 Uiso 0.50 calc PR E -1

loop_
_atom_site_aniso_label
_atom_site_aniso_U_11
_atom_site_aniso_U_22
_atom_site_aniso_U_33
_atom_site_aniso_U_23
_atom_site_aniso_U_13
_atom_site_aniso_U_12
N1 0.050(4) 0.060(4) 0.066(5) -0.036(4) -0.003(4) -0.002(3)
N2 0.056(4) 0.051(4) 0.080(5) -0.048(4) -0.014(4) 0.000(3)
N3 0.056(4) 0.058(4) 0.067(5) -0.039(4) -0.009(4) -0.002(3)
C1 0.046(5) 0.057(5) 0.069(6) -0.039(5) -0.019(5) 0.022(4)
C2 0.045(5) 0.055(5) 0.072(6) -0.034(5) -0.018(5) 0.013(4)
C3 0.055(5) 0.062(6) 0.070(6) -0.041(5) -0.021(5) 0.017(5)
N10 0.041(4) 0.059(4) 0.070(5) -0.038(4) -0.013(4) 0.006(3)
N20 0.056(4) 0.055(4) 0.088(5) -0.042(4) -0.020(4) 0.008(3)
N30 0.072(5) 0.061(4) 0.075(5) -0.042(4) 0.010(4) -0.008(4)
Li1 0.060(8) 0.052(8) 0.103(12) -0.038(8) -0.020(8) 0.001(6)
Li2 0.097(10) 0.052(8) 0.084(11) -0.042(8) -0.021(9) 0.012(7)
F1 0.074(3) 0.054(3) 0.077(3) -0.031(2) -0.021(2) 0.011(2)
F2 0.104(4) 0.094(4) 0.124(5) -0.062(4) -0.031(4) -0.023(3)
F3 0.139(4) 0.118(4) 0.098(4) -0.075(4) 0.017(4) -0.036(4)
C11 0.037(4) 0.063(5) 0.080(6) -0.048(5) -0.014(5) 0.001(4)
C12 0.044(5) 0.064(6) 0.074(6) -0.042(5) -0.004(5) 0.002(4)
C13 0.058(5) 0.074(6) 0.072(6) -0.043(5) 0.000(5) -0.007(4)
C14 0.075(6) 0.073(7) 0.102(8) -0.060(6) 0.000(6) -0.001(5)
C15 0.062(5) 0.060(6) 0.097(7) -0.042(6) -0.003(5) 0.008(4)
C16 0.055(5) 0.044(5) 0.078(6) -0.026(5) -0.008(5) 0.007(4)
C21 0.045(5) 0.045(5) 0.108(8) -0.043(6) -0.012(6) 0.009(4)
C22 0.062(6) 0.060(6) 0.107(8) -0.050(6) -0.021(6) 0.005(5)
C23 0.053(6) 0.077(7) 0.153(10) -0.065(7) -0.006(7) -0.011(5)
C24 0.075(7) 0.081(7) 0.128(10) -0.040(8) 0.004(8) -0.010(5)
C25 0.070(6) 0.077(7) 0.108(8) -0.025(6) -0.010(6) -0.006(5)
C26 0.063(6) 0.073(6) 0.101(8) -0.039(6) -0.022(6) 0.011(5)
C31 0.062(6) 0.069(6) 0.064(6) -0.039(5) -0.010(5) 0.012(5)
C32 0.085(7) 0.069(6) 0.091(8) -0.037(6) -0.015(6) -0.014(5)
C33 0.128(8) 0.095(8) 0.087(8) -0.056(6) 0.019(7) -0.029(7)
C34 0.096(7) 0.130(9) 0.080(8) -0.049(7) 0.010(6) -0.014(7)
C35 0.085(7) 0.107(8) 0.086(7) -0.040(7) 0.003(6) -0.020(6)
C36 0.075(6) 0.086(6) 0.074(7) -0.048(5) -0.010(6) -0.003(5)
O1 0.069(4) 0.081(4) 0.096(5) -0.033(4) -0.024(3) 0.017(3)
O2 0.128(5) 0.059(4) 0.087(4) -0.045(3) -0.006(4) -0.003(3)
O3 0.127(5) 0.062(4) 0.134(6) -0.032(4) -0.082(4) 0.005(3)

loop_
_atom_type_symbol
_atom_type_description
_atom_type_scat_dispersion_real
_atom_type_scat_dispersion_imag
_atom_type_scat_source
C C 0.0033 0.0016 'International Tables Vol C Tables 4.2.6.8 and 6.1.1.4'
H H 0.0000 0.0000 'International Tables Vol C Tables 4.2.6.8 and 6.1.1.4'
F F 0.0171 0.0103 'International Tables Vol C Tables 4.2.6.8 and 6.1.1.4'
N N 0.0061 0.0033 'International Tables Vol C Tables 4.2.6.8 and 6.1.1.4'
Li Li -0.0003 0.0001 'International Tables Vol C Tables 4.2.6.8 and 6.1.1.4'
O O 0.0106 0.0060 'International Tables Vol C Tables 4.2.6.8 and 6.1.1.4'

loop_
_geom_angle_atom_site_label_1
_geom_angle_atom_site_label_2
_geom_angle_atom_site_label_3
_geom_angle
_geom_angle_site_symmetry_1
_geom_angle_site_symmetry_3
_geom_angle_publ_flag
C1 N1 C3 113.1(7) . . y
C1 N1 Li1 98.9(7) . . ?
C3 N1 Li1 144.8(7) . . ?
C1 N2 C2 115.7(7) . . y
C1 N2 Li2 149.0(7) . . ?
C2 N2 Li2 87.3(6) . . ?
C3 N3 C2 114.3(7) . . y
N1 C1 N2 125.5(8) . . y
N1 C1 N10 111.6(8) . . y
N2 C1 N10 122.9(7) . . ?
N1 C1 Li1 50.4(5) . . ?
N2 C1 Li1 166.5(6) . . ?
N10 C1 Li1 63.1(5) . . ?
N20 C2 N3 125.5(8) . . ?
N20 C2 N2 110.5(7) . . y
N3 C2 N2 124.0(8) . . y
N20 C2 Li2 54.2(6) . . ?
N3 C2 Li2 163.3(6) . . ?
N2 C2 Li2 59.1(5) . . ?
N3 C3 N1 127.3(7) . . y
N3 C3 N30 118.5(8) . . y
N1 C3 N30 114.1(8) . . ?
C1 N10 C11 116.3(7) . . ?
C1 N10 Li1 125.2(6) . 2_567 ?
C11 N10 Li1 108.2(7) . 2_567 ?
C1 N10 Li1 85.6(6) . . ?
C11 N10 Li1 142.6(6) . . ?
Li1 N10 Li1 77.2(7) 2_567 . ?
C2 N20 C21 121.9(8) . . ?
C2 N20 Li2 92.9(7) . . ?
C21 N20 Li2 142.0(8) . . ?
C3 N30 C31 129.6(8) . . ?
O1 Li1 N1 123.0(7) . . ?
O1 Li1 N10 116.4(7) . 2_567 ?
N1 Li1 N10 120.3(7) . 2_567 ?
O1 Li1 F1 95.7(7) . 2_567 ?
N1 Li1 F1 98.2(6) . 2_567 ?
N10 Li1 F1 81.0(5) 2_567 2_567 ?
O1 Li1 N10 101.5(6) . . ?
N1 Li1 N10 61.2(5) . . ?
N10 Li1 N10 102.8(7) 2_567 . ?
F1 Li1 N10 158.3(6) 2_567 . ?
O1 Li1 C1 111.0(6) . . ?
N1 Li1 C1 30.7(3) . . ?
N10 Li1 C1 119.9(7) 2_567 . ?
F1 Li1 C1 128.8(6) 2_567 . ?
N10 Li1 C1 31.3(3) . . ?
O1 Li1 Li1 120.2(8) . 2_567 ?
N1 Li1 Li1 88.5(7) . 2_567 ?
N10 Li1 Li1 55.4(5) 2_567 2_567 ?
F1 Li1 Li1 131.8(7) 2_567 2_567 ?
N10 Li1 Li1 47.4(5) . 2_567 ?
C1 Li1 Li1 69.8(6) . 2_567 ?
O2 Li2 O3 102.4(8) . . ?
O2 Li2 N20 124.4(7) . . ?
O3 Li2 N20 121.4(7) . . ?
O2 Li2 N2 135.7(8) . . ?
O3 Li2 N2 105.8(6) . . ?
N20 Li2 N2 65.3(5) . . ?
O2 Li2 C2 145.9(8) . . ?
O3 Li2 C2 111.6(6) . . ?
N20 Li2 C2 32.9(3) . . ?
N2 Li2 C2 33.6(3) . . ?
C12 F1 Li1 108.3(6) . 2_567 ?
C12 C11 N10 121.5(7) . . ?
C12 C11 C16 113.8(7) . . ?
N10 C11 C16 124.6(8) . . ?
C13 C12 F1 118.0(8) . . ?
C13 C12 C11 125.6(8) . . ?
F1 C12 C11 116.3(7) . . ?
C12 C13 C14 117.7(8) . . ?
C15 C14 C13 119.2(8) . . ?
C16 C15 C14 119.9(8) . . ?
C15 C16 C11 123.7(8) . . ?
C22 C21 C26 116.5(9) . . ?
C22 C21 N20 117.4(10) . . ?
C26 C21 N20 125.8(10) . . ?
C21 C22 F2 118.1(9) . . ?
C21 C22 C23 123.8(11) . . ?
F2 C22 C23 118.2(10) . . ?
C24 C23 C22 118.9(12) . . ?
C23 C24 C25 118.6(11) . . ?
C26 C25 C24 123.5(11) . . ?
C25 C26 C21 118.6(10) . . ?
C32 C31 N30 117.6(9) . . ?
C32 C31 C36 115.4(8) . . ?
N30 C31 C36 127.0(8) . . ?
C33 C32 C31 126.6(9) . . ?
C33 C32 F3 115.8(9) . . ?
C31 C32 F3 117.6(9) . . ?
C32 C33 C34 117.0(10) . . ?
C35 C34 C33 117.7(10) . . ?
C34 C35 C36 123.4(10) . . ?
C35 C36 C31 119.8(8) . . ?
C41 O1 C44' 95.7(11) . . ?
C41 O1 C44 107.1(8) . . ?
C44' O1 C44 22(2) . . ?
C41 O1 C41' 17(2) . . ?
C44' O1 C41' 104.3(13) . . ?
C44 O1 C41' 119.7(11) . . ?
C41 O1 Li1 123.4(9) . . ?
C44' O1 Li1 135.1(15) . . ?
C44 O1 Li1 115.2(9) . . ?
C41' O1 Li1 119.4(13) . . ?
O1 C41 C42 108.1(9) . . ?
C43 C42 C41 106.2(9) . . ?
C42 C43 C44 106.7(10) . . ?
O1 C44 C43 107.2(9) . . ?
O1 C41' C42' 108.5(12) . . ?
C43' C42' C41' 104.9(14) . . ?
C42' C43' C44' 105.1(15) . . ?
O1 C44' C43' 106.0(14) . . ?
C54 O2 C54' 86.2(13) . . ?
C54 O2 C51 107.1(9) . . ?
C54' O2 C51 33.5(12) . . ?
C54 O2 C51' 18.9(14) . . ?
C54' O2 C51' 103.5(12) . . ?
C51 O2 C51' 118.3(10) . . ?
C54 O2 Li2 136.4(9) . . ?
C54' O2 Li2 130.9(11) . . ?
C51 O2 Li2 116.5(7) . . ?
C51' O2 Li2 123.3(11) . . ?
O2 C51 C52 106.5(9) . . ?
C53 C52 C51 101.6(11) . . ?
C52 C53 C54 103.5(11) . . ?
O2 C54 C53 105.5(10) . . ?
O2 C51' C52' 105.9(11) . . ?
C53' C52' C51' 104.7(11) . . ?
C52' C53' C54' 105.6(13) . . ?
O2 C54' C53' 100.8(14) . . ?
C61 O3 C64' 115.1(11) . . ?
C61 O3 C64 105.0(9) . . ?
C64' O3 C64 27.8(12) . . ?
C61 O3 C61' 33.4(10) . . ?
C64' O3 C61' 103.7(10) . . ?
C64 O3 C61' 110.1(9) . . ?
C61 O3 Li2 118.8(9) . . ?
C64' O3 Li2 125.6(9) . . ?
C64 O3 Li2 124.6(8) . . ?
C61' O3 Li2 125.2(8) . . ?
O3 C61 C62 108.5(10) . . ?
C63 C62 C61 107.0(11) . . ?
C62 C63 C64 106.8(11) . . ?
O3 C64 C63 107.7(9) . . ?
O3 C61' C62' 107.5(10) . . ?
C63' C62' C61' 105.3(11) . . ?
C62' C63' C64' 107.5(11) . . ?
O3 C64' C63' 108.2(10) . . ?
C4T O1T C1T 101(2) . . ?
O1T C1T C2T 108.7(17) . . ?
C3T C2T C1T 105.2(14) . . ?
C2T C3T C4T 104.9(18) . . ?
O1T C4T C3T 104.6(19) . . ?
C1H C2H C3H 126(3) . . ?
C4H C3H C2H 120(3) . . ?
C3H C4H C5H 130(4) . . ?
C4H C5H C6H 116(3) . . ?

loop_
_geom_bond_atom_site_label_1
_geom_bond_atom_site_label_2
_geom_bond_distance
_geom_bond_site_symmetry_2
_geom_bond_publ_flag
N1 C1 1.339(9) . y
N1 C3 1.351(9) . y
N1 Li1 2.025(14) . y
N2 C1 1.343(9) . y
N2 C2 1.359(9) . y
N2 Li2 2.107(16) . y
N3 C3 1.336(9) . y
N3 C2 1.341(9) . y
C1 N10 1.353(9) . y
C1 Li1 2.595(16) . ?
C2 N20 1.334(9) . y
C2 Li2 2.453(18) . ?
C3 N30 1.374(10) . y
N10 C11 1.401(9) . ?
N10 Li1 2.074(14) 2_567 y
N10 Li1 2.322(16) . y
N20 C21 1.421(10) . ?
N20 Li2 1.992(17) . y
N30 C31 1.377(9) . ?
Li1 O1 1.928(14) . ?
Li1 N10 2.074(14) 2_567 ?
Li1 F1 2.150(15) 2_567 ?
Li1 Li1 2.75(3) 2_567 ?
Li2 O2 1.904(13) . ?
Li2 O3 1.935(15) . ?
F1 C12 1.390(8) . ?
F1 Li1 2.150(15) 2_567 y
F2 C22 1.389(11) . ?
F3 C32 1.370(10) . ?
C11 C12 1.395(11) . ?
C11 C16 1.402(10) . ?
C12 C13 1.361(10) . ?
C13 C14 1.405(11) . ?
C14 C15 1.399(12) . ?
C15 C16 1.353(10) . ?
C21 C22 1.375(12) . ?
C21 C26 1.409(12) . ?
C22 C23 1.406(12) . ?
C23 C24 1.339(14) . ?
C24 C25 1.387(14) . ?
C25 C26 1.376(12) . ?
C31 C32 1.362(12) . ?
C31 C36 1.405(11) . ?
C32 C33 1.345(12) . ?
C33 C34 1.428(14) . ?
C34 C35 1.355(13) . ?
C35 C36 1.367(11) . ?
O1 C41 1.426(10) . ?
O1 C44' 1.428(14) . ?
O1 C44 1.435(10) . ?
O1 C41' 1.458(14) . ?
C41 C42 1.496(11) . ?
C42 C43 1.401(14) . ?
C43 C44 1.483(12) . ?
C41' C42' 1.505(15) . ?
C42' C43' 1.388(17) . ?
C43' C44' 1.508(14) . ?
O2 C54 1.401(11) . ?
O2 C54' 1.424(13) . ?
O2 C51 1.443(10) . ?
O2 C51' 1.447(12) . ?
C51 C52 1.497(13) . ?
C52 C53 1.418(15) . ?
C53 C54 1.503(12) . ?
C51' C52' 1.494(14) . ?
C52' C53' 1.427(16) . ?
C53' C54' 1.515(14) . ?
O3 C61 1.410(12) . ?
O3 C64' 1.435(12) . ?
O3 C64 1.445(11) . ?
O3 C61' 1.448(12) . ?
C61 C62 1.498(13) . ?
C62 C63 1.393(14) . ?
C63 C64 1.499(12) . ?
C61' C62' 1.500(12) . ?
C62' C63' 1.396(14) . ?
C63' C64' 1.507(13) . ?
O1T C4T 1.436(15) . ?
O1T C1T 1.437(15) . ?
C1T C2T 1.496(15) . ?
C2T C3T 1.403(18) . ?
C3T C4T 1.510(16) . ?
C1H C2H 1.47(2) . ?
C2H C3H 1.47(2) . ?
C3H C4H 1.47(2) . ?
C4H C5H 1.47(2) . ?
C5H C6H 1.49(2) . ?

loop_
_geom_hbond_atom_site_label_D
_geom_hbond_atom_site_label_H
_geom_hbond_atom_site_label_A
_geom_hbond_distance_DH
_geom_hbond_distance_HA
_geom_hbond_distance_DA
_geom_hbond_angle_DHA
_geom_hbond_site_symmetry_A
N30 H30 F1 0.88 2.43 3.252(8) 155.1 2_567
